data_1517926
loop_
_publ_author_name
'Norikane, Yasuo'
'Uchida, Emi'
'Tanaka, Satoko'
'Fujiwara, Kyoko'
'Koyama, Emiko'
'Azumi, Reiko'
'Akiyama, Haruhisa'
'Kihara, Hideyuki'
'Yoshida, Masaru'

_publ_section_title
;
 Photoinduced Crystal-to-Liquid Phase Transitions of Azobenzene
 Derivatives and Their Application in Photolithography Processes through a
 Solid-Liquid Patterning.
;
_journal_issue 19
_journal_name_full 'Organic letters'
_journal_page_first 5012
_journal_page_last 5015
_journal_paper_doi 10.1021/ol502223u
_journal_volume 16
_journal_year 2014
_chemical_formula_sum 'C24 H34 N2 O2'
_chemical_formula_weight 382.53
_chemical_melting_point 375
_chemical_name_common 4,4'-Dihexyloxyazobenzene
_chemical_name_systematic
; 
 ? 
;
_space_group_IT_number 2
_symmetry_cell_setting triclinic
_symmetry_space_group_name_Hall '-P 1'
_symmetry_space_group_name_H-M 'P -1'
_atom_sites_solution_hydrogens geom
_atom_sites_solution_primary direct
_atom_sites_solution_secondary difmap
_audit_creation_method SHELXL-97
_cell_angle_alpha 99.1860(10)
_cell_angle_beta 103.9680(10)
_cell_angle_gamma 99.5350(10)
_cell_formula_units_Z 2
_cell_length_a 7.5133(10)
_cell_length_b 11.8014(15)
_cell_length_c 13.2452(17)
_cell_measurement_reflns_used 5948
_cell_measurement_temperature 153(2)
_cell_measurement_theta_max 28.52
_cell_measurement_theta_min 2.65
_cell_volume 1099.2(2)
_computing_cell_refinement 'Bruker SAINT'
_computing_data_collection 'Bruker APEX2'
_computing_data_reduction 'Bruker SAINT'
_computing_molecular_graphics 'Bruker SHELXTL'
_computing_publication_material 'Bruker SHELXTL'
_computing_structure_refinement 'SHELXL-97 (Sheldrick, 2008)'
_computing_structure_solution 'SHELXS-97 (Sheldrick, 2008)'
_diffrn_ambient_temperature 153(2)
_diffrn_detector_area_resol_mean 8.333
_diffrn_measured_fraction_theta_full 0.991
_diffrn_measured_fraction_theta_max 0.991
_diffrn_measurement_device_type 'Bruker APEX-II CCD'
_diffrn_measurement_method '\f and \w scans'
_diffrn_radiation_monochromator graphite
_diffrn_radiation_source 'rotating unit'
_diffrn_radiation_type MoK\a
_diffrn_radiation_wavelength 0.71073
_diffrn_reflns_av_R_equivalents 0.0136
_diffrn_reflns_av_sigmaI/netI 0.0155
_diffrn_reflns_limit_h_max 8
_diffrn_reflns_limit_h_min -8
_diffrn_reflns_limit_k_max 14
_diffrn_reflns_limit_k_min -14
_diffrn_reflns_limit_l_max 14
_diffrn_reflns_limit_l_min -15
_diffrn_reflns_number 8722
_diffrn_reflns_theta_full 25.00
_diffrn_reflns_theta_max 25.00
_diffrn_reflns_theta_min 1.79
_exptl_absorpt_coefficient_mu 0.073
_exptl_absorpt_correction_T_max 0.9784
_exptl_absorpt_correction_T_min 0.9643
_exptl_absorpt_correction_type multi-scan
_exptl_absorpt_process_details sadabs
_exptl_crystal_colour yellow
_exptl_crystal_density_diffrn 1.162
_exptl_crystal_density_method 'not measured'
_exptl_crystal_description rectangular
_exptl_crystal_F_000 416
_exptl_crystal_size_max 0.50
_exptl_crystal_size_mid 0.40
_exptl_crystal_size_min 0.30
_refine_diff_density_max 0.202
_refine_diff_density_min -0.268
_refine_diff_density_rms 0.058
_refine_ls_extinction_method none
_refine_ls_goodness_of_fit_ref 1.040
_refine_ls_hydrogen_treatment constr
_refine_ls_matrix_type full
_refine_ls_number_parameters 255
_refine_ls_number_reflns 3828
_refine_ls_number_restraints 0
_refine_ls_restrained_S_all 1.040
_refine_ls_R_factor_all 0.0442
_refine_ls_R_factor_gt 0.0390
_refine_ls_shift/su_max 0.001
_refine_ls_shift/su_mean 0.000
_refine_ls_structure_factor_coef Fsqd
_refine_ls_weighting_details 'calc w=1/[\s^2^(Fo^2^)+(0.0895P)^2^+0.1035P] where P=(Fo^2^+2Fc^2^)/3'
_refine_ls_weighting_scheme calc
_refine_ls_wR_factor_gt 0.1294
_refine_ls_wR_factor_ref 0.1350
_reflns_number_gt 3283
_reflns_number_total 3828
_reflns_threshold_expression >2sigma(I)
_cod_data_source_file ol502223u_si_002.cif
_cod_data_source_block 1b
_cod_depositor_comments
;
The following automatic conversions were performed:

'_symmetry_cell_setting' value 'Triclinic' changed to 'triclinic'
according to
/home/saulius/struct/COD-crude-data--automatic-downloads/current/ACS/lib/dictionaries/cif_core.dic
dictionary named 'cif_core.dic' version 2.4.2 from 2011-04-26.

Automatic conversion script
Id: cif_fix_values 2827 2014-09-09 07:05:25Z andrius 
;
_cod_original_sg_symbol_H-M P-1
_cod_database_code 1517926

loop_
_symmetry_equiv_pos_as_xyz
'x, y, z'
'-x, -y, -z'

loop_
_atom_site_label
_atom_site_type_symbol
_atom_site_fract_x
_atom_site_fract_y
_atom_site_fract_z
_atom_site_U_iso_or_equiv
_atom_site_adp_type
_atom_site_occupancy
_atom_site_symmetry_multiplicity
_atom_site_calc_flag
_atom_site_refinement_flags
O1 O 0.38250(10) 1.15587(6) 0.09392(6) 0.0355(2) Uani 1 1 d .
O2 O 0.64137(11) 0.30898(6) 0.41203(6) 0.0383(2) Uani 1 1 d .
N1 N 0.44200(11) 0.72904(8) 0.21151(7) 0.0306(2) Uani 1 1 d .
N2 N 0.54436(12) 0.73516(8) 0.30365(7) 0.0318(2) Uani 1 1 d .
C1 C 0.06046(18) 1.60250(11) -0.20085(10) 0.0497(3) Uani 1 1 d .
H1A H 0.0135 1.6346 -0.1419 0.075 Uiso 1 1 calc R
H1B H -0.0176 1.6136 -0.2679 0.075 Uiso 1 1 calc R
H1C H 0.1905 1.6433 -0.1897 0.075 Uiso 1 1 calc R
C2 C 0.05255(15) 1.47208(9) -0.20569(9) 0.0385(3) Uani 1 1 d .
H2A H 0.0962 1.4398 -0.2668 0.046 Uiso 1 1 calc R
H2B H -0.0794 1.4313 -0.2180 0.046 Uiso 1 1 calc R
C3 C 0.17180(15) 1.44684(9) -0.10476(8) 0.0354(3) Uani 1 1 d .
H3A H 0.1310 1.4816 -0.0433 0.043 Uiso 1 1 calc R
H3B H 0.3044 1.4854 -0.0938 0.043 Uiso 1 1 calc R
C4 C 0.15911(14) 1.31585(9) -0.10781(8) 0.0317(3) Uani 1 1 d .
H4A H 0.0267 1.2772 -0.1181 0.038 Uiso 1 1 calc R
H4B H 0.1992 1.2808 -0.1694 0.038 Uiso 1 1 calc R
C5 C 0.27994(15) 1.29188(9) -0.00683(8) 0.0350(3) Uani 1 1 d .
H5A H 0.4129 1.3275 0.0015 0.042 Uiso 1 1 calc R
H5B H 0.2439 1.3305 0.0550 0.042 Uiso 1 1 calc R
C6 C 0.26237(14) 1.16294(9) -0.00611(8) 0.0311(3) Uani 1 1 d .
H6A H 0.1308 1.1254 -0.0131 0.037 Uiso 1 1 calc R
H6B H 0.3022 1.1228 -0.0658 0.037 Uiso 1 1 calc R
C7 C 0.39081(14) 1.04847(9) 0.11740(8) 0.0291(2) Uani 1 1 d .
C8 C 0.30150(13) 0.94113(9) 0.04831(8) 0.0306(3) Uani 1 1 d .
H8 H 0.2279 0.9387 -0.0216 0.037 Uiso 1 1 calc R
C9 C 0.32173(13) 0.83799(9) 0.08318(8) 0.0303(3) Uani 1 1 d .
H9 H 0.2614 0.7646 0.0364 0.036 Uiso 1 1 calc R
C10 C 0.42865(13) 0.83990(9) 0.18528(8) 0.0289(3) Uani 1 1 d .
C11 C 0.56251(13) 0.62444(9) 0.32910(8) 0.0291(2) Uani 1 1 d .
C12 C 0.47590(14) 0.51588(9) 0.25967(8) 0.0332(3) Uani 1 1 d .
H12 H 0.3967 0.5132 0.1912 0.040 Uiso 1 1 calc R
C13 C 0.50571(14) 0.41366(9) 0.29080(8) 0.0343(3) Uani 1 1 d .
H13 H 0.4463 0.3403 0.2437 0.041 Uiso 1 1 calc R
C14 C 0.62286(14) 0.41627(9) 0.39133(8) 0.0313(3) Uani 1 1 d .
C15 C 0.76351(14) 0.30200(9) 0.51159(8) 0.0327(3) Uani 1 1 d .
H15A H 0.7234 0.3407 0.5718 0.039 Uiso 1 1 calc R
H15B H 0.8943 0.3411 0.5184 0.039 Uiso 1 1 calc R
C16 C 0.75003(15) 0.17298(9) 0.51143(8) 0.0357(3) Uani 1 1 d .
H16A H 0.7898 0.1361 0.4503 0.043 Uiso 1 1 calc R
H16B H 0.6174 0.1352 0.5015 0.043 Uiso 1 1 calc R
C17 C 0.86973(14) 0.15006(9) 0.61315(8) 0.0323(3) Uani 1 1 d .
H17A H 0.8332 0.1892 0.6746 0.039 Uiso 1 1 calc R
H17B H 1.0031 0.1851 0.6218 0.039 Uiso 1 1 calc R
C18 C 0.84937(15) 0.01912(9) 0.61355(8) 0.0331(3) Uani 1 1 d .
H18A H 0.7147 -0.0172 0.5988 0.040 Uiso 1 1 calc R
H18B H 0.8958 -0.0187 0.5557 0.040 Uiso 1 1 calc R
C19 C 0.95619(15) -0.00450(10) 0.71851(9) 0.0373(3) Uani 1 1 d .
H19A H 1.0909 0.0317 0.7332 0.045 Uiso 1 1 calc R
H19B H 0.9099 0.0334 0.7764 0.045 Uiso 1 1 calc R
C20 C 0.93569(19) -0.13476(11) 0.71900(10) 0.0503(3) Uani 1 1 d .
H20A H 0.8024 -0.1716 0.7030 0.075 Uiso 1 1 calc R
H20B H 1.0023 -0.1447 0.7893 0.075 Uiso 1 1 calc R
H20C H 0.9892 -0.1719 0.6651 0.075 Uiso 1 1 calc R
C21 C 0.49998(14) 1.05113(9) 0.22013(8) 0.0325(3) Uani 1 1 d .
H21 H 0.5618 1.1244 0.2667 0.039 Uiso 1 1 calc R
C22 C 0.51794(14) 0.94841(9) 0.25370(8) 0.0312(3) Uani 1 1 d .
H22 H 0.5912 0.9509 0.3237 0.037 Uiso 1 1 calc R
C23 C 0.70835(14) 0.52354(9) 0.46096(8) 0.0325(3) Uani 1 1 d .
H23 H 0.7874 0.5261 0.5295 0.039 Uiso 1 1 calc R
C24 C 0.67687(14) 0.62647(9) 0.42923(8) 0.0327(3) Uani 1 1 d .
H24 H 0.7345 0.6998 0.4768 0.039 Uiso 1 1 calc R

loop_
_atom_site_aniso_label
_atom_site_aniso_U_11
_atom_site_aniso_U_22
_atom_site_aniso_U_33
_atom_site_aniso_U_23
_atom_site_aniso_U_13
_atom_site_aniso_U_12
O1 0.0456(4) 0.0288(4) 0.0285(4) 0.0085(3) 0.0012(3) 0.0086(3)
O2 0.0501(5) 0.0280(4) 0.0298(4) 0.0078(3) -0.0035(3) 0.0083(3)
N1 0.0322(5) 0.0301(5) 0.0305(5) 0.0073(4) 0.0089(4) 0.0084(4)
N2 0.0344(5) 0.0304(5) 0.0321(5) 0.0075(4) 0.0095(4) 0.0095(4)
C1 0.0590(7) 0.0396(7) 0.0512(7) 0.0150(6) 0.0070(6) 0.0193(6)
C2 0.0404(6) 0.0343(6) 0.0395(6) 0.0102(5) 0.0044(5) 0.0118(5)
C3 0.0384(6) 0.0331(6) 0.0338(6) 0.0079(4) 0.0065(4) 0.0086(4)
C4 0.0303(5) 0.0323(6) 0.0317(6) 0.0086(4) 0.0064(4) 0.0061(4)
C5 0.0387(6) 0.0325(6) 0.0323(6) 0.0076(4) 0.0055(4) 0.0086(5)
C6 0.0312(5) 0.0332(6) 0.0275(5) 0.0084(4) 0.0042(4) 0.0064(4)
C7 0.0314(5) 0.0280(5) 0.0293(5) 0.0079(4) 0.0090(4) 0.0075(4)
C8 0.0312(5) 0.0339(6) 0.0259(5) 0.0067(4) 0.0065(4) 0.0065(4)
C9 0.0306(5) 0.0280(5) 0.0295(5) 0.0027(4) 0.0073(4) 0.0034(4)
C10 0.0293(5) 0.0288(6) 0.0311(5) 0.0072(4) 0.0116(4) 0.0073(4)
C11 0.0300(5) 0.0288(6) 0.0297(5) 0.0062(4) 0.0094(4) 0.0076(4)
C12 0.0358(5) 0.0327(6) 0.0290(5) 0.0066(4) 0.0039(4) 0.0085(4)
C13 0.0402(6) 0.0273(6) 0.0301(6) 0.0036(4) 0.0016(4) 0.0065(4)
C14 0.0341(5) 0.0289(6) 0.0311(6) 0.0078(4) 0.0080(4) 0.0076(4)
C15 0.0331(5) 0.0335(6) 0.0287(5) 0.0083(4) 0.0027(4) 0.0061(4)
C16 0.0395(6) 0.0314(6) 0.0328(6) 0.0085(4) 0.0037(4) 0.0058(4)
C17 0.0320(5) 0.0324(6) 0.0311(5) 0.0089(4) 0.0057(4) 0.0051(4)
C18 0.0363(5) 0.0314(6) 0.0314(6) 0.0081(4) 0.0082(4) 0.0070(4)
C19 0.0386(6) 0.0357(6) 0.0377(6) 0.0129(5) 0.0063(4) 0.0093(4)
C20 0.0661(8) 0.0394(7) 0.0479(7) 0.0184(5) 0.0105(6) 0.0169(6)
C21 0.0377(5) 0.0278(5) 0.0291(5) 0.0042(4) 0.0046(4) 0.0071(4)
C22 0.0338(5) 0.0327(6) 0.0258(5) 0.0062(4) 0.0046(4) 0.0087(4)
C23 0.0346(5) 0.0334(6) 0.0268(5) 0.0071(4) 0.0036(4) 0.0062(4)
C24 0.0361(6) 0.0283(5) 0.0306(6) 0.0030(4) 0.0073(4) 0.0048(4)

loop_
_atom_type_symbol
_atom_type_description
_atom_type_scat_dispersion_real
_atom_type_scat_dispersion_imag
_atom_type_scat_source
C C 0.0033 0.0016 'International Tables Vol C Tables 4.2.6.8 and 6.1.1.4'
H H 0.0000 0.0000 'International Tables Vol C Tables 4.2.6.8 and 6.1.1.4'
N N 0.0061 0.0033 'International Tables Vol C Tables 4.2.6.8 and 6.1.1.4'
O O 0.0106 0.0060 'International Tables Vol C Tables 4.2.6.8 and 6.1.1.4'

loop_
_geom_angle_atom_site_label_1
_geom_angle_atom_site_label_2
_geom_angle_atom_site_label_3
_geom_angle
C7 O1 C6 119.09(8)
C14 O2 C15 119.20(7)
N2 N1 C10 114.07(8)
N1 N2 C11 114.25(9)
C2 C1 H1A 109.5
C2 C1 H1B 109.5
H1A C1 H1B 109.5
C2 C1 H1C 109.5
H1A C1 H1C 109.5
H1B C1 H1C 109.5
C1 C2 C3 112.98(9)
C1 C2 H2A 109.0
C3 C2 H2A 109.0
C1 C2 H2B 109.0
C3 C2 H2B 109.0
H2A C2 H2B 107.8
C2 C3 C4 113.15(8)
C2 C3 H3A 108.9
C4 C3 H3A 108.9
C2 C3 H3B 108.9
C4 C3 H3B 108.9
H3A C3 H3B 107.8
C5 C4 C3 112.61(8)
C5 C4 H4A 109.1
C3 C4 H4A 109.1
C5 C4 H4B 109.1
C3 C4 H4B 109.1
H4A C4 H4B 107.8
C6 C5 C4 113.44(8)
C6 C5 H5A 108.9
C4 C5 H5A 108.9
C6 C5 H5B 108.9
C4 C5 H5B 108.9
H5A C5 H5B 107.7
O1 C6 C5 106.33(8)
O1 C6 H6A 110.5
C5 C6 H6A 110.5
O1 C6 H6B 110.5
C5 C6 H6B 110.5
H6A C6 H6B 108.7
O1 C7 C8 125.20(9)
O1 C7 C21 114.76(9)
C8 C7 C21 120.04(9)
C9 C8 C7 119.00(9)
C9 C8 H8 120.5
C7 C8 H8 120.5
C8 C9 C10 121.30(9)
C8 C9 H9 119.3
C10 C9 H9 119.3
C9 C10 C22 119.05(9)
C9 C10 N1 116.33(9)
C22 C10 N1 124.60(9)
C24 C11 C12 119.18(10)
C24 C11 N2 116.48(9)
C12 C11 N2 124.33(9)
C13 C12 C11 119.93(9)
C13 C12 H12 120.0
C11 C12 H12 120.0
C12 C13 C14 120.64(9)
C12 C13 H13 119.7
C14 C13 H13 119.7
O2 C14 C23 125.45(9)
O2 C14 C13 114.75(9)
C23 C14 C13 119.80(10)
O2 C15 C16 106.42(8)
O2 C15 H15A 110.4
C16 C15 H15A 110.4
O2 C15 H15B 110.4
C16 C15 H15B 110.4
H15A C15 H15B 108.6
C15 C16 C17 113.14(8)
C15 C16 H16A 109.0
C17 C16 H16A 109.0
C15 C16 H16B 109.0
C17 C16 H16B 109.0
H16A C16 H16B 107.8
C16 C17 C18 112.59(8)
C16 C17 H17A 109.1
C18 C17 H17A 109.1
C16 C17 H17B 109.1
C18 C17 H17B 109.1
H17A C17 H17B 107.8
C19 C18 C17 112.97(8)
C19 C18 H18A 109.0
C17 C18 H18A 109.0
C19 C18 H18B 109.0
C17 C18 H18B 109.0
H18A C18 H18B 107.8
C20 C19 C18 112.98(9)
C20 C19 H19A 109.0
C18 C19 H19A 109.0
C20 C19 H19B 109.0
C18 C19 H19B 109.0
H19A C19 H19B 107.8
C19 C20 H20A 109.5
C19 C20 H20B 109.5
H20A C20 H20B 109.5
C19 C20 H20C 109.5
H20A C20 H20C 109.5
H20B C20 H20C 109.5
C22 C21 C7 120.31(9)
C22 C21 H21 119.8
C7 C21 H21 119.8
C21 C22 C10 120.30(9)
C21 C22 H22 119.9
C10 C22 H22 119.9
C24 C23 C14 119.27(9)
C24 C23 H23 120.4
C14 C23 H23 120.4
C23 C24 C11 121.17(9)
C23 C24 H24 119.4
C11 C24 H24 119.4

loop_
_geom_bond_atom_site_label_1
_geom_bond_atom_site_label_2
_geom_bond_distance
O1 C7 1.3600(12)
O1 C6 1.4353(11)
O2 C14 1.3597(12)
O2 C15 1.4365(11)
N1 N2 1.2596(13)
N1 C10 1.4192(13)
N2 C11 1.4202(13)
C1 C2 1.5209(15)
C1 H1A 0.9800
C1 H1B 0.9800
C1 H1C 0.9800
C2 C3 1.5218(14)
C2 H2A 0.9900
C2 H2B 0.9900
C3 C4 1.5263(14)
C3 H3A 0.9900
C3 H3B 0.9900
C4 C5 1.5208(13)
C4 H4A 0.9900
C4 H4B 0.9900
C5 C6 1.5072(14)
C5 H5A 0.9900
C5 H5B 0.9900
C6 H6A 0.9900
C6 H6B 0.9900
C7 C8 1.3944(14)
C7 C21 1.4015(14)
C8 C9 1.3874(14)
C8 H8 0.9500
C9 C10 1.3908(13)
C9 H9 0.9500
C10 C22 1.4009(15)
C11 C24 1.3895(14)
C11 C12 1.4033(15)
C12 C13 1.3708(14)
C12 H12 0.9500
C13 C14 1.4003(14)
C13 H13 0.9500
C14 C23 1.3919(15)
C15 C16 1.5088(14)
C15 H15A 0.9900
C15 H15B 0.9900
C16 C17 1.5197(13)
C16 H16A 0.9900
C16 H16B 0.9900
C17 C18 1.5284(14)
C17 H17A 0.9900
C17 H17B 0.9900
C18 C19 1.5210(14)
C18 H18A 0.9900
C18 H18B 0.9900
C19 C20 1.5205(15)
C19 H19A 0.9900
C19 H19B 0.9900
C20 H20A 0.9800
C20 H20B 0.9800
C20 H20C 0.9800
C21 C22 1.3721(14)
C21 H21 0.9500
C22 H22 0.9500
C23 C24 1.3851(14)
C23 H23 0.9500
C24 H24 0.9500

loop_
_geom_torsion_atom_site_label_1
_geom_torsion_atom_site_label_2
_geom_torsion_atom_site_label_3
_geom_torsion_atom_site_label_4
_geom_torsion
C10 N1 N2 C11 -178.26(7)
C1 C2 C3 C4 178.07(9)
C2 C3 C4 C5 179.60(8)
C3 C4 C5 C6 177.29(8)
C7 O1 C6 C5 178.43(7)
C4 C5 C6 O1 -179.45(8)
C6 O1 C7 C8 5.07(15)
C6 O1 C7 C21 -175.06(8)
O1 C7 C8 C9 -179.75(8)
C21 C7 C8 C9 0.39(15)
C7 C8 C9 C10 0.10(15)
C8 C9 C10 C22 -0.26(15)
C8 C9 C10 N1 -178.93(8)
N2 N1 C10 C9 178.14(8)
N2 N1 C10 C22 -0.45(15)
N1 N2 C11 C24 178.86(8)
N1 N2 C11 C12 -0.05(15)
C24 C11 C12 C13 -0.43(15)
N2 C11 C12 C13 178.45(9)
C11 C12 C13 C14 -0.32(16)
C15 O2 C14 C23 -2.49(16)
C15 O2 C14 C13 177.91(8)
C12 C13 C14 O2 -179.63(8)
C12 C13 C14 C23 0.74(16)
C14 O2 C15 C16 178.69(8)
O2 C15 C16 C17 -179.03(8)
C15 C16 C17 C18 177.95(8)
C16 C17 C18 C19 -175.34(8)
C17 C18 C19 C20 179.90(8)
O1 C7 C21 C22 179.40(8)
C8 C7 C21 C22 -0.73(15)
C7 C21 C22 C10 0.56(15)
C9 C10 C22 C21 -0.07(15)
N1 C10 C22 C21 178.48(8)
O2 C14 C23 C24 -179.98(8)
C13 C14 C23 C24 -0.39(16)
C14 C23 C24 C11 -0.37(16)
C12 C11 C24 C23 0.78(16)
N2 C11 C24 C23 -178.19(8)
